data_2233489
loop_
_publ_author_name
'Abdel-Aziz, Hatem A.'
'Al-Obaid, Abdul-Rahman M.'
'Ghabbour, Hazem A.'
'Hemamalini, Madhukar'
'Fun, Hoong-Kun'

_publ_section_title
;
 3-Acetyl-1-(3-methylphenyl)-5-phenyl-1<i>H</i>-pyrazole-4-carbonitrile
;
_journal_coeditor_code HB6607
_journal_issue 2
_journal_name_full 'Acta Crystallographica Section E'
_journal_page_first o485
_journal_page_last o486
_journal_paper_doi 10.1107/S160053681200181X
_journal_volume 68
_journal_year 2012
_chemical_formula_iupac 'C19 H15 N3 O'
_chemical_formula_moiety 'C19 H15 N3 O'
_chemical_formula_sum 'C19 H15 N3 O'
_chemical_formula_weight 301.34
_chemical_name_systematic
;
3-Acetyl-1-(3-methylphenyl)-5-phenyl-1<i>H</i>-pyrazole-4-carbonitrile
;
_space_group_IT_number 14
_symmetry_cell_setting monoclinic
_symmetry_space_group_name_Hall '-P 2ybc'
_symmetry_space_group_name_H-M 'P 1 21/c 1'
_atom_sites_solution_hydrogens geom
_atom_sites_solution_primary direct
_atom_sites_solution_secondary difmap
_audit_creation_method SHELXL-97
_cell_angle_alpha 90.00
_cell_angle_beta 96.202(6)
_cell_angle_gamma 90.00
_cell_formula_units_Z 4
_cell_length_a 11.8544(8)
_cell_length_b 7.6731(6)
_cell_length_c 17.4048(15)
_cell_measurement_reflns_used 1651
_cell_measurement_temperature 296(2)
_cell_measurement_theta_max 66.48
_cell_measurement_theta_min 6.31
_cell_volume 1573.9(2)
_computing_cell_refinement 'SAINT (Bruker, 2009)'
_computing_data_collection 'APEX2 (Bruker, 2009)'
_computing_data_reduction 'SAINT (Bruker, 2009)'
_computing_molecular_graphics 'SHELXTL (Sheldrick, 2008)'
_computing_publication_material 'SHELXTL (Sheldrick, 2008) and PLATON (Spek, 2009)'
_computing_structure_refinement 'SHELXTL (Sheldrick, 2008)'
_computing_structure_solution 'SHELXTL (Sheldrick, 2008)'
_diffrn_ambient_temperature 296(2)
_diffrn_measured_fraction_theta_full 0.981
_diffrn_measured_fraction_theta_max 0.981
_diffrn_measurement_device_type 'Bruker SMART APEXII CCD'
_diffrn_measurement_method '\f and \w scans'
_diffrn_radiation_monochromator graphite
_diffrn_radiation_source 'fine-focus sealed tube'
_diffrn_radiation_type CuK\a
_diffrn_radiation_wavelength 1.54178
_diffrn_reflns_av_R_equivalents 0.0906
_diffrn_reflns_av_sigmaI/netI 0.1373
_diffrn_reflns_limit_h_max 14
_diffrn_reflns_limit_h_min -11
_diffrn_reflns_limit_k_max 8
_diffrn_reflns_limit_k_min -9
_diffrn_reflns_limit_l_max 20
_diffrn_reflns_limit_l_min -19
_diffrn_reflns_number 8352
_diffrn_reflns_theta_full 67.43
_diffrn_reflns_theta_max 67.43
_diffrn_reflns_theta_min 3.75
_diffrn_standards_number 0
_exptl_absorpt_coefficient_mu 0.646
_exptl_absorpt_correction_T_max 0.9015
_exptl_absorpt_correction_T_min 0.7170
_exptl_absorpt_correction_type multi-scan
_exptl_absorpt_process_details '(SADABS; Bruker, 2009)'
_exptl_crystal_colour colourless
_exptl_crystal_density_diffrn 1.272
_exptl_crystal_density_method 'not measured'
_exptl_crystal_description block
_exptl_crystal_F_000 632
_exptl_crystal_size_max 0.55
_exptl_crystal_size_mid 0.21
_exptl_crystal_size_min 0.16
_refine_diff_density_max 0.271
_refine_diff_density_min -0.366
_refine_ls_extinction_coef 0.0042(13)
_refine_ls_extinction_expression Fc^*^=kFc[1+0.001xFc^2^\l^3^/sin(2\q)]^-1/4^
_refine_ls_extinction_method 'SHELXTL (Sheldrick, 2008)'
_refine_ls_goodness_of_fit_ref 1.054
_refine_ls_hydrogen_treatment constr
_refine_ls_matrix_type full
_refine_ls_number_parameters 209
_refine_ls_number_reflns 2776
_refine_ls_number_restraints 0
_refine_ls_restrained_S_all 1.054
_refine_ls_R_factor_all 0.1326
_refine_ls_R_factor_gt 0.0589
_refine_ls_shift/su_max_lt 0.001
_refine_ls_shift/su_mean 0.000
_refine_ls_structure_factor_coef Fsqd
_refine_ls_weighting_details 'calc w=1/[\s^2^(Fo^2^)+(0.1264P)^2^+0.0573P] where P=(Fo^2^+2Fc^2^)/3'
_refine_ls_weighting_scheme calc
_refine_ls_wR_factor_gt 0.1743
_refine_ls_wR_factor_ref 0.2273
_reflns_number_gt 1804
_reflns_number_total 2776
_reflns_threshold_expression I>2\s(I)
_cod_data_source_file hb6607.cif
_cod_data_source_block I
_cod_original_sg_symbol_H-M 'P 21/c'
_cod_database_code 2233489
_cod_database_fobs_code 2233489

loop_
_symmetry_equiv_pos_as_xyz
'x, y, z'
'-x, y+1/2, -z+1/2'
'-x, -y, -z'
'x, -y-1/2, z-1/2'

loop_
_atom_site_type_symbol
_atom_site_label
_atom_site_fract_x
_atom_site_fract_y
_atom_site_fract_z
_atom_site_U_iso_or_equiv
_atom_site_adp_type
_atom_site_calc_flag
_atom_site_refinement_flags
_atom_site_occupancy
_atom_site_symmetry_multiplicity
C C1 0.18649(19) -0.0026(3) 0.85181(12) 0.0503(7) Uani d . 1 1
H H1A 0.2331 -0.0955 0.8688 0.060 Uiso calc R 1 1
C C2 0.0758(2) 0.0011(3) 0.86879(13) 0.0550(7) Uani d . 1 1
C C3 0.0088(2) 0.1432(3) 0.84253(14) 0.0586(7) Uani d . 1 1
H H3A -0.0662 0.1492 0.8534 0.070 Uiso calc R 1 1
C C4 0.0527(2) 0.2746(3) 0.80077(14) 0.0590(7) Uani d . 1 1
H H4A 0.0064 0.3677 0.7837 0.071 Uiso calc R 1 1
C C5 0.1629(2) 0.2711(3) 0.78384(13) 0.0538(6) Uani d . 1 1
H H5A 0.1924 0.3604 0.7559 0.065 Uiso calc R 1 1
C C6 0.22883(19) 0.1295(3) 0.80997(12) 0.0461(6) Uani d . 1 1
N N1 0.34545(16) 0.1197(2) 0.79402(11) 0.0489(6) Uani d . 1 1
N N2 0.42757(17) 0.1217(2) 0.85538(11) 0.0523(6) Uani d . 1 1
C C9 0.5249(2) 0.1171(3) 0.82443(14) 0.0482(6) Uani d . 1 1
C C10 0.5062(2) 0.1118(3) 0.74350(13) 0.0496(7) Uani d . 1 1
C C11 0.38934(19) 0.1128(2) 0.72492(13) 0.0458(6) Uani d . 1 1
C C12 0.32137(19) 0.1023(3) 0.64932(13) 0.0480(6) Uani d . 1 1
C C13 0.2211(2) 0.0089(3) 0.63772(13) 0.0521(6) Uani d . 1 1
H H13A 0.1937 -0.0474 0.6792 0.062 Uiso calc R 1 1
C C14 0.1610(2) -0.0016(3) 0.56516(14) 0.0615(7) Uani d . 1 1
H H14A 0.0931 -0.0634 0.5583 0.074 Uiso calc R 1 1
C C15 0.2016(2) 0.0791(4) 0.50341(16) 0.0684(8) Uani d . 1 1
H H15A 0.1609 0.0724 0.4547 0.082 Uiso calc R 1 1
C C16 0.3012(2) 0.1689(3) 0.51313(15) 0.0687(8) Uani d . 1 1
H H16A 0.3289 0.2213 0.4708 0.082 Uiso calc R 1 1
C C17 0.3613(2) 0.1829(3) 0.58552(13) 0.0588(7) Uani d . 1 1
H H17A 0.4286 0.2462 0.5918 0.071 Uiso calc R 1 1
C C18 0.5895(2) 0.1047(3) 0.69062(17) 0.0593(7) Uani d . 1 1
N N4 0.6559(2) 0.1033(3) 0.64697(16) 0.0835(8) Uani d . 1 1
C C20 0.6343(2) 0.1168(3) 0.87444(16) 0.0569(7) Uani d . 1 1
O O1 0.72089(16) 0.0876(3) 0.84499(12) 0.0754(6) Uani d . 1 1
C C23 0.0279(3) -0.1453(4) 0.91259(19) 0.0857(10) Uani d . 1 1
H H23A 0.0861 -0.2303 0.9263 0.129 Uiso calc R 1 1
H H23D -0.0337 -0.1989 0.8808 0.129 Uiso calc R 1 1
H H23B 0.0008 -0.1002 0.9587 0.129 Uiso calc R 1 1
C C21 0.6332(2) 0.1535(4) 0.95825(15) 0.0720(8) Uani d . 1 1
H H21A 0.7093 0.1493 0.9834 0.108 Uiso calc R 1 1
H H21B 0.5877 0.0677 0.9806 0.108 Uiso calc R 1 1
H H21C 0.6018 0.2672 0.9648 0.108 Uiso calc R 1 1

loop_
_atom_site_aniso_label
_atom_site_aniso_U_11
_atom_site_aniso_U_22
_atom_site_aniso_U_33
_atom_site_aniso_U_12
_atom_site_aniso_U_13
_atom_site_aniso_U_23
C1 0.0445(16) 0.0626(13) 0.0437(14) 0.0026(10) 0.0046(11) 0.0018(9)
C2 0.0493(16) 0.0690(14) 0.0472(13) -0.0093(11) 0.0078(11) -0.0001(10)
C3 0.0421(15) 0.0816(16) 0.0528(15) 0.0036(11) 0.0086(12) -0.0018(11)
C4 0.0484(16) 0.0692(14) 0.0592(16) 0.0083(12) 0.0045(12) 0.0040(11)
C5 0.0506(15) 0.0614(13) 0.0499(14) 0.0022(11) 0.0078(11) 0.0052(10)
C6 0.0397(15) 0.0631(12) 0.0358(13) 0.0000(9) 0.0048(10) -0.0027(9)
N1 0.0401(12) 0.0642(11) 0.0426(12) 0.0001(8) 0.0054(9) -0.0009(8)
N2 0.0423(13) 0.0694(12) 0.0443(12) -0.0013(9) 0.0009(10) -0.0006(8)
C9 0.0412(15) 0.0551(12) 0.0491(15) -0.0021(9) 0.0083(11) -0.0004(9)
C10 0.0449(15) 0.0538(12) 0.0515(15) 0.0006(9) 0.0112(11) -0.0009(9)
C11 0.0479(16) 0.0495(11) 0.0413(14) -0.0013(9) 0.0105(11) 0.0015(8)
C12 0.0470(15) 0.0528(12) 0.0452(14) 0.0058(9) 0.0100(11) -0.0015(8)
C13 0.0524(15) 0.0598(13) 0.0446(13) 0.0006(11) 0.0080(11) -0.0033(9)
C14 0.0573(17) 0.0707(15) 0.0553(15) 0.0001(12) 0.0007(13) -0.0077(12)
C15 0.074(2) 0.0811(17) 0.0479(16) 0.0099(14) -0.0039(14) -0.0015(12)
C16 0.083(2) 0.0761(16) 0.0487(16) 0.0035(14) 0.0133(14) 0.0132(12)
C17 0.0654(17) 0.0610(14) 0.0510(15) -0.0043(11) 0.0112(12) 0.0052(10)
C18 0.0510(18) 0.0670(15) 0.0610(18) -0.0022(11) 0.0110(14) -0.0011(11)
N4 0.0713(18) 0.1056(18) 0.0788(19) 0.0031(13) 0.0314(15) 0.0018(13)
C20 0.0425(16) 0.0623(14) 0.0655(17) -0.0066(11) 0.0044(13) 0.0035(11)
O1 0.0429(13) 0.0973(14) 0.0857(15) -0.0028(9) 0.0053(11) -0.0070(10)
C23 0.077(2) 0.096(2) 0.088(2) -0.0160(16) 0.0272(18) 0.0198(16)
C21 0.0598(17) 0.0930(19) 0.0603(17) -0.0084(14) -0.0071(14) -0.0044(14)

loop_
_atom_type_symbol
_atom_type_description
_atom_type_scat_dispersion_real
_atom_type_scat_dispersion_imag
_atom_type_scat_source
C C 0.0181 0.0091 'International Tables Vol C Tables 4.2.6.8 and 6.1.1.4'
H H 0.0000 0.0000 'International Tables Vol C Tables 4.2.6.8 and 6.1.1.4'
N N 0.0311 0.0180 'International Tables Vol C Tables 4.2.6.8 and 6.1.1.4'
O O 0.0492 0.0322 'International Tables Vol C Tables 4.2.6.8 and 6.1.1.4'

loop_
_geom_angle_atom_site_label_1
_geom_angle_atom_site_label_2
_geom_angle_atom_site_label_3
_geom_angle
C6 C1 C2 120.6(2)
C6 C1 H1A 119.7
C2 C1 H1A 119.7
C1 C2 C3 117.9(2)
C1 C2 C23 121.0(2)
C3 C2 C23 121.2(2)
C4 C3 C2 120.7(2)
C4 C3 H3A 119.6
C2 C3 H3A 119.6
C5 C4 C3 121.5(2)
C5 C4 H4A 119.3
C3 C4 H4A 119.3
C4 C5 C6 117.5(2)
C4 C5 H5A 121.3
C6 C5 H5A 121.3
C1 C6 C5 121.8(2)
C1 C6 N1 118.43(19)
C5 C6 N1 119.8(2)
C11 N1 N2 112.52(19)
C11 N1 C6 129.64(18)
N2 N1 C6 117.81(19)
C9 N2 N1 105.08(19)
N2 C9 C10 111.1(2)
N2 C9 C20 120.4(2)
C10 C9 C20 128.5(3)
C11 C10 C9 106.2(2)
C11 C10 C18 126.5(2)
C9 C10 C18 127.3(2)
N1 C11 C10 105.15(19)
N1 C11 C12 124.6(2)
C10 C11 C12 130.2(2)
C13 C12 C17 118.2(2)
C13 C12 C11 122.6(2)
C17 C12 C11 119.2(2)
C14 C13 C12 120.8(2)
C14 C13 H13A 119.6
C12 C13 H13A 119.6
C15 C14 C13 120.0(2)
C15 C14 H14A 120.0
C13 C14 H14A 120.0
C16 C15 C14 120.3(2)
C16 C15 H15A 119.9
C14 C15 H15A 119.9
C15 C16 C17 120.5(2)
C15 C16 H16A 119.8
C17 C16 H16A 119.8
C16 C17 C12 120.2(2)
C16 C17 H17A 119.9
C12 C17 H17A 119.9
N4 C18 C10 178.1(3)
O1 C20 C9 118.5(2)
O1 C20 C21 123.0(2)
C9 C20 C21 118.4(3)
C2 C23 H23A 109.5
C2 C23 H23D 109.5
H23A C23 H23D 109.5
C2 C23 H23B 109.5
H23A C23 H23B 109.5
H23D C23 H23B 109.5
C20 C21 H21A 109.5
C20 C21 H21B 109.5
H21A C21 H21B 109.5
C20 C21 H21C 109.5
H21A C21 H21C 109.5
H21B C21 H21C 109.5

loop_
_geom_bond_atom_site_label_1
_geom_bond_atom_site_label_2
_geom_bond_distance
C1 C6 1.375(3)
C1 C2 1.376(3)
C1 H1A 0.9300
C2 C3 1.396(3)
C2 C23 1.503(4)
C3 C4 1.377(3)
C3 H3A 0.9300
C4 C5 1.370(3)
C4 H4A 0.9300
C5 C6 1.386(3)
C5 H5A 0.9300
C6 N1 1.441(3)
N1 C11 1.362(3)
N1 N2 1.365(3)
N2 C9 1.325(3)
C9 C10 1.403(3)
C9 C20 1.482(3)
C10 C11 1.388(3)
C10 C18 1.422(4)
C11 C12 1.469(3)
C12 C13 1.384(3)
C12 C17 1.398(3)
C13 C14 1.384(3)
C13 H13A 0.9300
C14 C15 1.372(4)
C14 H14A 0.9300
C15 C16 1.362(4)
C15 H15A 0.9300
C16 C17 1.383(4)
C16 H16A 0.9300
C17 H17A 0.9300
C18 N4 1.151(3)
C20 O1 1.217(3)
C20 C21 1.487(4)
C23 H23A 0.9600
C23 H23D 0.9600
C23 H23B 0.9600
C21 H21A 0.9600
C21 H21B 0.9600
C21 H21C 0.9600

loop_
_geom_hbond_atom_site_label_D
_geom_hbond_atom_site_label_H
_geom_hbond_atom_site_label_A
_geom_hbond_site_symmetry_A
_geom_hbond_distance_DH
_geom_hbond_distance_HA
_geom_hbond_distance_DA
_geom_hbond_angle_DHA
_geom_hbond_publ_flag
C3 H3A O1 1_455 0.93 2.56 3.444(3) 160 yes

loop_
_geom_torsion_atom_site_label_1
_geom_torsion_atom_site_label_2
_geom_torsion_atom_site_label_3
_geom_torsion_atom_site_label_4
_geom_torsion
C6 C1 C2 C3 -0.3(3)
C6 C1 C2 C23 178.3(2)
C1 C2 C3 C4 0.2(3)
C23 C2 C3 C4 -178.4(3)
C2 C3 C4 C5 -0.3(4)
C3 C4 C5 C6 0.4(4)
C2 C1 C6 C5 0.4(3)
C2 C1 C6 N1 179.76(18)
C4 C5 C6 C1 -0.5(3)
C4 C5 C6 N1 -179.78(19)
C1 C6 N1 C11 119.3(2)
C5 C6 N1 C11 -61.3(3)
C1 C6 N1 N2 -62.6(2)
C5 C6 N1 N2 116.7(2)
C11 N1 N2 C9 0.4(2)
C6 N1 N2 C9 -177.99(17)
N1 N2 C9 C10 -0.1(2)
N1 N2 C9 C20 -179.71(19)
N2 C9 C10 C11 -0.2(2)
C20 C9 C10 C11 179.4(2)
N2 C9 C10 C18 -179.5(2)
C20 C9 C10 C18 0.0(4)
N2 N1 C11 C10 -0.5(2)
C6 N1 C11 C10 177.65(19)
N2 N1 C11 C12 177.50(17)
C6 N1 C11 C12 -4.4(3)
C9 C10 C11 N1 0.4(2)
C18 C10 C11 N1 179.7(2)
C9 C10 C11 C12 -177.45(19)
C18 C10 C11 C12 1.9(3)
N1 C11 C12 C13 -36.0(3)
C10 C11 C12 C13 141.5(2)
N1 C11 C12 C17 146.9(2)
C10 C11 C12 C17 -35.6(3)
C17 C12 C13 C14 -1.1(3)
C11 C12 C13 C14 -178.3(2)
C12 C13 C14 C15 0.9(4)
C13 C14 C15 C16 0.3(4)
C14 C15 C16 C17 -1.3(4)
C15 C16 C17 C12 1.1(4)
C13 C12 C17 C16 0.2(3)
C11 C12 C17 C16 177.4(2)
N2 C9 C20 O1 169.6(2)
C10 C9 C20 O1 -9.9(3)
N2 C9 C20 C21 -10.8(3)
C10 C9 C20 C21 169.7(2)

loop_
_cod_related_entry_id
_cod_related_entry_database
_cod_related_entry_code
1 ChemSpider 30657417
